data_7706152
loop_
_publ_author_name
'Guo, Yuan-Yuan'
'Yang, Lin-Jie'
'McNulty, Jason A.'
'Slawin, Alexandra M. Z.'
'Lightfoot, Philip'

_publ_section_title
;
 Structural variations in (001)-oriented layered lead halide perovskites,
 templated by 1,2,4-triazolium.
;
_journal_issue 47
_journal_name_full 'Dalton transactions (Cambridge, England : 2003)'
_journal_page_first 17274
_journal_page_last 17280
_journal_paper_doi 10.1039/d0dt02936j
_journal_volume 49
_journal_year 2020
_chemical_formula_moiety '2(I5 Pb1.50), 4(C2 H4 N3), 2(H2 O)'
_chemical_formula_sum 'C8 H20 I10 N12 O2 Pb3'
_chemical_formula_weight 2206.93
_space_group_crystal_system orthorhombic
_space_group_IT_number 64
_space_group_name_Hall '-C 2ac 2'
_space_group_name_H-M_alt 'C m c e'
_atom_sites_solution_hydrogens mixed
_audit_creation_method SHELXL-2018/3
_audit_update_record
;
2020-08-20 deposited with the CCDC.	2020-11-17 downloaded from the CCDC.
;
_cell_angle_alpha 90
_cell_angle_beta 90
_cell_angle_gamma 90
_cell_formula_units_Z 4
_cell_length_a 9.6028(12)
_cell_length_b 20.805(2)
_cell_length_c 19.776(3)
_cell_measurement_reflns_used 6321
_cell_measurement_temperature 93(2)
_cell_measurement_theta_max 27.5
_cell_measurement_theta_min 2.1
_cell_volume 3951.0(9)
_computing_molecular_graphics 'Ortep for Windows (Farrugia, 2012)'
_computing_publication_material 'WinGX publication routines (Farrugia, 2012)'
_computing_structure_refinement 'SHELXL-2018/3 (Sheldrick, 2018)'
_diffrn_ambient_temperature 93(2)
_diffrn_measured_fraction_theta_full 0.996
_diffrn_measured_fraction_theta_max 0.996
_diffrn_measurement_device_type
;
Rigaku Pilatus 200K
;
_diffrn_radiation_type MoK\a
_diffrn_radiation_wavelength 0.71075
_diffrn_reflns_av_R_equivalents 0.0443
_diffrn_reflns_av_unetI/netI 0.0174
_diffrn_reflns_Laue_measured_fraction_full 0.996
_diffrn_reflns_Laue_measured_fraction_max 0.996
_diffrn_reflns_limit_h_max 11
_diffrn_reflns_limit_h_min -11
_diffrn_reflns_limit_k_max 24
_diffrn_reflns_limit_k_min -24
_diffrn_reflns_limit_l_max 23
_diffrn_reflns_limit_l_min -23
_diffrn_reflns_number 20834
_diffrn_reflns_point_group_measured_fraction_full 0.996
_diffrn_reflns_point_group_measured_fraction_max 0.996
_diffrn_reflns_theta_full 24.997
_diffrn_reflns_theta_max 24.997
_diffrn_reflns_theta_min 3.659
_diffrn_source 'Rotating Anode'
_exptl_absorpt_coefficient_mu 20.593
_exptl_absorpt_correction_T_max 1
_exptl_absorpt_correction_T_min 0.571
_exptl_absorpt_correction_type multi-scan
_exptl_absorpt_process_details 'REQAB (Rigaku, 1998)'
_exptl_crystal_colour Yellow
_exptl_crystal_density_diffrn 3.710
_exptl_crystal_density_method 'not measured'
_exptl_crystal_description Prism
_exptl_crystal_F_000 3776
_exptl_crystal_size_max 0.02
_exptl_crystal_size_mid 0.01
_exptl_crystal_size_min 0.01
_refine_diff_density_max 0.799
_refine_diff_density_min -1.554
_refine_diff_density_rms 0.196
_refine_ls_extinction_method none
_refine_ls_goodness_of_fit_ref 1.180
_refine_ls_hydrogen_treatment mixed
_refine_ls_matrix_type full
_refine_ls_number_parameters 91
_refine_ls_number_reflns 1847
_refine_ls_number_restraints 0
_refine_ls_restrained_S_all 1.180
_refine_ls_R_factor_all 0.0159
_refine_ls_R_factor_gt 0.0151
_refine_ls_shift/su_max 0.001
_refine_ls_shift/su_mean 0.000
_refine_ls_structure_factor_coef Fsqd
_refine_ls_weighting_details 'w=1/[\s^2^(Fo^2^)+(0.0161P)^2^+1.7211P] where P=(Fo^2^+2Fc^2^)/3'
_refine_ls_weighting_scheme calc
_refine_ls_wR_factor_gt 0.0336
_refine_ls_wR_factor_ref 0.0338
_reflns_Friedel_coverage 0.000
_reflns_number_gt 1797
_reflns_number_total 1847
_reflns_threshold_expression 'I > 2\s(I)'
_cod_data_source_file d0dt02936j3.cif
_cod_data_source_block T4Pb3I10_2H2O_93K
_cod_depositor_comments
;
The following automatic conversions were performed:

data item '_exptl_absorpt_correction_type' value 'Multi-scan' was
changed to 'multi-scan' in accordance with the
/home/data/users/saulius/crontab/automatic-downloads/rss-feeds/RSC/lib/dictionaries/cif_core.dic
dictionary named 'cif_core.dic' version 2.4.2 last updated on
2011-04-26.

Automatic conversion script
Id: cif_fix_values 7556 2019-12-06 15:28:31Z antanas 
;
_cod_original_sg_symbol_Hall '-C 2bc 2'
_cod_original_sg_symbol_H-M 'C m c a'
_cod_database_code 7706152
_shelx_shelxl_version_number 2018/3
_shelx_space_group_comment
;
The symmetry employed for this shelxl refinement is uniquely defined
by the following loop, which should always be used as a source of
symmetry information in preference to the above space-group names.
They are only intended as comments.
;

loop_
_space_group_symop_operation_xyz
'x, y, z'
'-x, -y+1/2, z+1/2'
'-x, y+1/2, -z+1/2'
'x, -y, -z'
'x+1/2, y+1/2, z'
'-x+1/2, -y+1, z+1/2'
'-x+1/2, y+1, -z+1/2'
'x+1/2, -y+1/2, -z'
'-x, -y, -z'
'x, y-1/2, -z-1/2'
'x, -y-1/2, z-1/2'
'-x, y, z'
'-x+1/2, -y+1/2, -z'
'x+1/2, y, -z-1/2'
'x+1/2, -y, z-1/2'
'-x+1/2, y+1/2, z'

loop_
_atom_site_label
_atom_site_type_symbol
_atom_site_fract_x
_atom_site_fract_y
_atom_site_fract_z
_atom_site_U_iso_or_equiv
_atom_site_adp_type
_atom_site_occupancy
_atom_site_site_symmetry_order
_atom_site_calc_flag
_atom_site_refinement_flags_posn
_atom_site_refinement_flags_adp
_atom_site_refinement_flags_occupancy
_atom_site_disorder_assembly
_atom_site_disorder_group
Pb1 Pb 0.500000 0.500000 0.500000 0.01300(7) Uani 1 4 d S T P . .
Pb2 Pb 0.500000 0.63382(2) 0.35456(2) 0.01416(6) Uani 1 2 d S T P . .
I1 I 0.500000 0.77822(2) 0.38651(2) 0.01496(8) Uani 1 2 d S T P . .
I2 I 0.500000 0.52624(2) 0.65713(2) 0.01671(8) Uani 1 2 d S T P . .
I3 I 0.73070(2) 0.61088(2) 0.47630(2) 0.01527(7) Uani 1 1 d . . . . .
I4 I 0.250000 0.64058(2) 0.250000 0.03375(11) Uani 1 2 d S T P . .
N1 N 0.5715(3) 0.56166(14) 0.82751(15) 0.0175(6) Uani 1 1 d . . . . .
H1 H 0.624312 0.589765 0.808591 0.021 Uiso 0.5 1 calc R U P . .
N2 N 0.500000 0.4801(2) 0.8844(3) 0.0320(12) Uani 1 2 d S T P . .
H2 H 0.500001 0.446230 0.909342 0.038 Uiso 1 2 calc R U P . .
N3 N 0.9294(3) 0.70940(14) 0.84030(16) 0.0200(7) Uani 1 1 d . . . . .
H3 H 0.876559 0.694610 0.808838 0.024 Uiso 0.5 1 calc R U P . .
N4 N 1.000000 0.7537(2) 0.9320(2) 0.0169(9) Uani 1 2 d S T P . .
H4 H 0.999998 0.773002 0.970448 0.020 Uiso 1 2 calc R U P . .
C1 C 0.6127(4) 0.51137(18) 0.86136(19) 0.0224(8) Uani 1 1 d . . . . .
H5 H 0.704714 0.499202 0.868372 0.027 Uiso 1 1 calc R U . . .
C2 C 0.8883(4) 0.73585(18) 0.8966(2) 0.0224(8) Uani 1 1 d . . . . .
H6 H 0.796183 0.741390 0.909849 0.027 Uiso 1 1 calc R U . . .
O1 O 0.750000 0.64436(17) 0.750000 0.0214(8) Uani 1 2 d S T P . .
H7 H 0.693600 0.622487 0.772600 0.59(17) Uiso 1 1 d R . . . .

loop_
_atom_site_aniso_label
_atom_site_aniso_U_11
_atom_site_aniso_U_22
_atom_site_aniso_U_33
_atom_site_aniso_U_23
_atom_site_aniso_U_13
_atom_site_aniso_U_12
Pb1 0.01506(14) 0.01169(15) 0.01224(14) 0.00057(9) 0.000 0.000
Pb2 0.01647(11) 0.01229(11) 0.01371(10) 0.00081(7) 0.000 0.000
I1 0.01359(16) 0.01199(17) 0.01931(18) 0.00178(12) 0.000 0.000
I2 0.02052(18) 0.01518(18) 0.01444(17) -0.00381(12) 0.000 0.000
I3 0.01513(12) 0.01355(14) 0.01713(13) -0.00123(8) -0.00075(9) -0.00239(8)
I4 0.0405(2) 0.0302(2) 0.0305(2) 0.000 -0.02261(18) 0.000
N1 0.0150(14) 0.0191(16) 0.0183(15) 0.0006(12) 0.0019(13) -0.0016(12)
N2 0.022(3) 0.032(3) 0.042(3) 0.016(2) 0.000 0.000
N3 0.0209(15) 0.0132(16) 0.0259(17) -0.0032(13) -0.0097(14) 0.0012(13)
N4 0.016(2) 0.021(2) 0.013(2) -0.0042(17) 0.000 0.000
C1 0.0130(18) 0.027(2) 0.027(2) 0.0041(16) -0.0026(16) 0.0013(16)
C2 0.0128(17) 0.021(2) 0.033(2) -0.0041(16) -0.0010(16) 0.0027(15)
O1 0.0166(19) 0.021(2) 0.027(2) 0.000 -0.0013(15) 0.000

loop_
_atom_type_symbol
_atom_type_description
_atom_type_scat_dispersion_real
_atom_type_scat_dispersion_imag
_atom_type_scat_source
Pb Pb -3.3944 10.1111 'International Tables Vol C Tables 4.2.6.8 and 6.1.1.4'
I I -0.4742 1.8119 'International Tables Vol C Tables 4.2.6.8 and 6.1.1.4'
N N 0.0061 0.0033 'International Tables Vol C Tables 4.2.6.8 and 6.1.1.4'
C C 0.0033 0.0016 'International Tables Vol C Tables 4.2.6.8 and 6.1.1.4'
O O 0.0106 0.0060 'International Tables Vol C Tables 4.2.6.8 and 6.1.1.4'
H H 0.0000 0.0000 'International Tables Vol C Tables 4.2.6.8 and 6.1.1.4'

loop_
_geom_angle_atom_site_label_1
_geom_angle_atom_site_label_2
_geom_angle_atom_site_label_3
_geom_angle
_geom_angle_site_symmetry_1
_geom_angle_site_symmetry_3
_geom_angle_publ_flag
I2 Pb1 I2 180.0 . 9_666 ?
I2 Pb1 I3 91.107(6) . . ?
I2 Pb1 I3 88.892(6) 9_666 . ?
I2 Pb1 I3 88.894(7) . 9_666 ?
I2 Pb1 I3 91.107(7) 9_666 9_666 ?
I3 Pb1 I3 180.0 . 9_666 ?
I2 Pb1 I3 91.106(7) . 12_655 ?
I2 Pb1 I3 88.893(7) 9_666 12_655 ?
I3 Pb1 I3 86.522(11) . 12_655 ?
I3 Pb1 I3 93.478(11) 9_666 12_655 ?
I2 Pb1 I3 88.894(7) . 4_566 ?
I2 Pb1 I3 91.107(7) 9_666 4_566 ?
I3 Pb1 I3 93.478(11) . 4_566 ?
I3 Pb1 I3 86.522(12) 9_666 4_566 ?
I3 Pb1 I3 180.0 12_655 4_566 ?
I1 Pb2 I4 95.210(9) . . ?
I1 Pb2 I4 95.209(9) . 14_556 ?
I4 Pb2 I4 98.389(12) . 14_556 ?
I1 Pb2 I3 89.508(7) . . ?
I4 Pb2 I3 171.235(8) . . ?
I4 Pb2 I3 88.508(12) 14_556 . ?
I1 Pb2 I3 89.507(7) . 12_655 ?
I4 Pb2 I3 88.508(12) . 12_655 ?
I4 Pb2 I3 171.235(8) 14_556 12_655 ?
I3 Pb2 I3 84.141(14) . 12_655 ?
I1 Pb2 I2 172.099(10) . 9_666 ?
I4 Pb2 I2 89.944(9) . 9_666 ?
I4 Pb2 I2 89.944(9) 14_556 9_666 ?
I3 Pb2 I2 84.633(7) . 9_666 ?
I3 Pb2 I2 84.634(7) 12_655 9_666 ?
Pb1 I2 Pb2 76.063(7) . 9_666 ?
Pb1 I3 Pb2 75.487(8) . . ?
Pb2 I4 Pb2 174.919(15) 14_456 . ?
C1 N1 N1 107.7(2) . 12_655 ?
C1 N2 C1 107.4(5) 12_655 . ?
C2 N3 N3 107.6(2) . 12_755 ?
C2 N4 C2 107.0(4) 12_755 . ?
N1 C1 N2 108.6(3) . . ?
N3 C2 N4 108.8(3) . . ?

loop_
_geom_bond_atom_site_label_1
_geom_bond_atom_site_label_2
_geom_bond_distance
_geom_bond_site_symmetry_2
_geom_bond_publ_flag
Pb1 I2 3.1550(6) . ?
Pb1 I2 3.1551(6) 9_666 ?
Pb1 I3 3.2326(3) . ?
Pb1 I3 3.2326(3) 9_666 ?
Pb1 I3 3.2326(3) 12_655 ?
Pb1 I3 3.2326(3) 4_566 ?
Pb2 I1 3.0699(5) . ?
Pb2 I4 3.1716(3) . ?
Pb2 I4 3.1716(3) 14_556 ?
Pb2 I3 3.3062(4) . ?
Pb2 I3 3.3063(4) 12_655 ?
Pb2 I2 3.3381(5) 9_666 ?
N1 C1 1.303(5) . ?
N1 N1 1.372(6) 12_655 ?
N2 C1 1.342(5) 12_655 ?
N2 C1 1.342(5) . ?
N3 C2 1.303(5) . ?
N3 N3 1.355(6) 12_755 ?
N4 C2 1.334(4) 12_755 ?
N4 C2 1.334(4) . ?
